data_9011841
loop_
_publ_author_name
'Rumanova, I. M.'
'Znamenskaya, M. N.'

_publ_section_title
;
 The crystal structure of anapaite
;
_journal_name_full 'Soviet Physics Crystallography'
_journal_page_first 650
_journal_page_last 658
_journal_volume 5
_journal_year 1961
_chemical_compound_source 'Zhelezny Rog deposit near Anapa, Tamansk peninsula'
_chemical_formula_sum 'Ca2 Fe H8 O12 P2'
_chemical_name_mineral Anapaite
_space_group_IT_number 2
_symmetry_space_group_name_Hall '-P 1'
_symmetry_space_group_name_H-M 'P -1'
_cell_angle_alpha 101
_cell_angle_beta 104
_cell_angle_gamma 71
_cell_formula_units_Z 1
_cell_length_a 6.39
_cell_length_b 6.86
_cell_length_c 5.89
_cell_volume 235.099
_database_code_amcsd 0015542
_exptl_crystal_density_diffrn 2.811
_cod_original_formula_sum 'Ca2 Fe P2 O12 H8'
_cod_database_code 9011841

loop_
_space_group_symop_operation_xyz
x,y,z
-x,-y,-z

loop_
_atom_site_label
_atom_site_fract_x
_atom_site_fract_y
_atom_site_fract_z
_atom_site_type_symbol
_atom_site_attached_hydrogens
Ca 0.34100 0.21000 0.71000 Ca 0
Fe 0.00000 0.00000 0.00000 Fe 0
P 0.43300 0.72100 0.77600 P 0
O1 0.31900 0.37000 0.11600 O 0
O2 0.30800 0.55200 0.68100 O 0
O3 0.32400 0.87800 0.97800 O 0
O4 0.40900 0.84700 0.57500 O 0
Wat1 0.10100 0.21600 0.30900 O 2
Wat2 0.05300 0.75900 0.24800 O 2

loop_
_cod_changelog_entry_id
_cod_changelog_entry_author
_cod_changelog_entry_date
_cod_changelog_entry_text
1
;cod-tools version 3.8.0
Id: cif_guess_AMCSD_atom_types 9574 2023-05-10 09:00:05Z saulius
;
2023-05-10T18:53:30+03:00
;Derived atom types and hydrogen counts
from atom names that follow the AMCSD naming convention
(Wat == water, O-H == hydroxyl).
;

loop_
_cod_related_entry_id
_cod_related_entry_database
_cod_related_entry_code
1 AMCSD 0015542
